data_4324523
loop_
_publ_author_name
'Qisheng Lin'
'John D. Corbett'

_publ_section_title
;
 Ca14Au46Sn5: a "Colored" Gd14Ag51-Type Structure Containing Columns of
 Well-Differentiated hexagonal Gold Stars
;
_journal_name_full 'Inorganic Chemistry'
_journal_page_first 1808
_journal_page_last 1815
_journal_paper_doi 10.1021/ic102243c
_journal_volume 50
_journal_year 2011
_chemical_formula_sum 'Au46.67 Ca14 Sn4.15'
_chemical_formula_weight 10246.11
_chemical_name_systematic
; 
 ? 
;
_space_group_IT_number 175
_symmetry_cell_setting hexagonal
_symmetry_space_group_name_Hall '-P 6'
_symmetry_space_group_name_H-M 'P 6/m'
_atom_sites_solution_primary direct
_atom_sites_solution_secondary difmap
_audit_creation_method SHELXL-97
_cell_angle_alpha 90.00
_cell_angle_beta 90.00
_cell_angle_gamma 120.00
_cell_formula_units_Z 1
_cell_length_a 12.7627(13)
_cell_length_b 12.7627(13)
_cell_length_c 9.3262(10)
_cell_measurement_reflns_used 1147
_cell_measurement_temperature 293(2)
_cell_measurement_theta_max 28.26
_cell_measurement_theta_min 1.84
_cell_volume 1315.6(2)
_computing_structure_refinement 'SHELXL-97 (Sheldrick, 1997)'
_computing_structure_solution 'SHELXS-97 (Sheldrick, 1990)'
_diffrn_ambient_temperature 293(2)
_diffrn_measured_fraction_theta_full 0.991
_diffrn_measured_fraction_theta_max 0.991
_diffrn_measurement_device_type 'SMART CCD APEX II'
_diffrn_measurement_method /W
_diffrn_radiation_monochromator graphite
_diffrn_radiation_source 'fine-focus sealed tube'
_diffrn_radiation_type MoK\a
_diffrn_radiation_wavelength 0.71073
_diffrn_reflns_av_R_equivalents 0.1150
_diffrn_reflns_av_sigmaI/netI 0.0628
_diffrn_reflns_limit_h_max 16
_diffrn_reflns_limit_h_min -16
_diffrn_reflns_limit_k_max 16
_diffrn_reflns_limit_k_min -16
_diffrn_reflns_limit_l_max 12
_diffrn_reflns_limit_l_min -12
_diffrn_reflns_number 11584
_diffrn_reflns_theta_full 28.26
_diffrn_reflns_theta_max 28.26
_diffrn_reflns_theta_min 1.84
_exptl_absorpt_coefficient_mu 132.782
_exptl_absorpt_correction_T_max 0.062
_exptl_absorpt_correction_T_min 0.039
_exptl_absorpt_correction_type empirical
_exptl_absorpt_process_details SADABS
_exptl_crystal_colour metallic
_exptl_crystal_density_diffrn 12.933
_exptl_crystal_description irregular
_exptl_crystal_F_000 4174
_exptl_crystal_size_max 0.027
_exptl_crystal_size_mid 0.024
_exptl_crystal_size_min 0.021
_refine_diff_density_max 4.461
_refine_diff_density_min -5.357
_refine_diff_density_rms 0.848
_refine_ls_extinction_method none
_refine_ls_goodness_of_fit_ref 1.038
_refine_ls_matrix_type full
_refine_ls_number_parameters 64
_refine_ls_number_reflns 1147
_refine_ls_number_restraints 0
_refine_ls_restrained_S_all 1.038
_refine_ls_R_factor_all 0.0569
_refine_ls_R_factor_gt 0.0412
_refine_ls_shift/su_max 0.000
_refine_ls_shift/su_mean 0.000
_refine_ls_structure_factor_coef Fsqd
_refine_ls_weighting_details 'calc w=1/[\s^2^(Fo^2^)+(0.0363P)^2^+47.0862P] where P=(Fo^2^+2Fc^2^)/3'
_refine_ls_weighting_scheme calc
_refine_ls_wR_factor_gt 0.0896
_refine_ls_wR_factor_ref 0.0964
_reflns_number_gt 935
_reflns_number_total 1147
_reflns_threshold_expression >2sigma(I)
_cod_data_source_file ic102243c_si_002_1.cif
_cod_data_source_block crystal_1
_cod_database_code 4324523

loop_
_symmetry_equiv_pos_as_xyz
'x, y, z'
'-x, -y, z'
'-y, x-y, z'
'y, -x+y, z'
'-x+y, -x, z'
'x-y, x, z'
'-x, -y, -z'
'x, y, -z'
'y, -x+y, -z'
'-y, x-y, -z'
'x-y, x, -z'
'-x+y, -x, -z'

loop_
_atom_site_label
_atom_site_type_symbol
_atom_site_fract_x
_atom_site_fract_y
_atom_site_fract_z
_atom_site_U_iso_or_equiv
_atom_site_adp_type
_atom_site_occupancy
_atom_site_symmetry_multiplicity
_atom_site_calc_flag
_atom_site_refinement_flags
Au1 Au 0.44308(7) 0.11692(7) 0.33350(9) 0.0132(2) Uani 1 1 d .
Au2 Au 0.06516(7) 0.26611(7) 0.23446(9) 0.0144(2) Uani 1 1 d .
Au3 Au 0.24001(10) 0.06675(10) 0.5000 0.0154(3) Uani 1 2 d S
Au4 Au 0.1410(2) 0.0376(2) 0.0000 0.0132(7) Uani 0.469(5) 2 d SP
Au5 Au 0.3333 0.6667 0.0000 0.0269(5) Uani 1 6 d S
Au6 Au 0.10808(8) 0.49350(7) 0.15202(10) 0.0142(3) Uani 0.815(11) 1 d P
Sn6 Sn 0.10808(8) 0.49350(7) 0.15202(10) 0.0142(3) Uani 0.185(11) 1 d P
Au7 Au 0.3333 0.6667 0.3011(3) 0.0258(8) Uani 0.517(18) 3 d SP
Sn7 Sn 0.3333 0.6667 0.3011(3) 0.0258(8) Uani 0.483(18) 3 d SP
Ca1 Ca 0.1274(5) 0.4635(5) 0.5000 0.0108(11) Uani 1 2 d S
Ca2 Ca 0.3875(8) 0.1199(6) 0.0000 0.0310(18) Uani 1 2 d S
Ca3 Ca 0.0000 0.0000 0.3021(10) 0.0101(18) Uani 1 6 d S

loop_
_atom_site_aniso_label
_atom_site_aniso_U_11
_atom_site_aniso_U_22
_atom_site_aniso_U_33
_atom_site_aniso_U_23
_atom_site_aniso_U_13
_atom_site_aniso_U_12
Au1 0.0057(4) 0.0102(4) 0.0219(4) -0.0004(3) 0.0038(3) 0.0026(3)
Au2 0.0141(4) 0.0106(4) 0.0193(4) 0.0015(3) 0.0006(3) 0.0068(3)
Au3 0.0118(6) 0.0109(5) 0.0236(6) 0.000 0.000 0.0058(5)
Au4 0.0083(12) 0.0154(13) 0.0166(12) 0.000 0.000 0.0063(10)
Au5 0.0191(7) 0.0191(7) 0.0423(13) 0.000 0.000 0.0096(3)
Au6 0.0118(5) 0.0077(5) 0.0229(5) -0.0008(3) 0.0009(3) 0.0046(4)
Sn6 0.0118(5) 0.0077(5) 0.0229(5) -0.0008(3) 0.0009(3) 0.0046(4)
Au7 0.0067(7) 0.0067(7) 0.0640(16) 0.000 0.000 0.0034(4)
Sn7 0.0067(7) 0.0067(7) 0.0640(16) 0.000 0.000 0.0034(4)
Ca1 0.008(3) 0.005(2) 0.021(3) 0.000 0.000 0.005(2)
Ca2 0.071(6) 0.021(4) 0.012(3) 0.000 0.000 0.031(4)
Ca3 0.006(3) 0.006(3) 0.017(5) 0.000 0.000 0.0032(13)

loop_
_atom_type_symbol
_atom_type_description
_atom_type_scat_dispersion_real
_atom_type_scat_dispersion_imag
_atom_type_scat_source
Ca Ca 0.2262 0.3064 'International Tables Vol C Tables 4.2.6.8 and 6.1.1.4'
Sn Sn -0.6537 1.4246 'International Tables Vol C Tables 4.2.6.8 and 6.1.1.4'
Au Au -2.0133 8.8022 'International Tables Vol C Tables 4.2.6.8 and 6.1.1.4'

loop_
_geom_angle_atom_site_label_1
_geom_angle_atom_site_label_2
_geom_angle_atom_site_label_3
_geom_angle
_geom_angle_site_symmetry_1
_geom_angle_site_symmetry_3
Au3 Au1 Sn6 166.36(4) . 6_655
Au3 Au1 Au6 166.36(4) . 6_655
Sn6 Au1 Au6 0.00(4) 6_655 6_655
Au3 Au1 Sn7 130.41(5) . 2_665
Sn6 Au1 Sn7 63.20(4) 6_655 2_665
Au6 Au1 Sn7 63.20(4) 6_655 2_665
Au3 Au1 Au7 130.41(5) . 2_665
Sn6 Au1 Au7 63.20(4) 6_655 2_665
Au6 Au1 Au7 63.20(4) 6_655 2_665
Sn7 Au1 Au7 0.00(10) 2_665 2_665
Au3 Au1 Au2 60.47(3) . 5
Sn6 Au1 Au2 108.12(3) 6_655 5
Au6 Au1 Au2 108.12(3) 6_655 5
Sn7 Au1 Au2 152.75(6) 2_665 5
Au7 Au1 Au2 152.75(6) 2_665 5
Au3 Au1 Au2 59.48(3) . 4
Sn6 Au1 Au2 123.58(4) 6_655 4
Au6 Au1 Au2 123.58(4) 6_655 4
Sn7 Au1 Au2 100.67(3) 2_665 4
Au7 Au1 Au2 100.67(3) 2_665 4
Au2 Au1 Au2 61.15(3) 5 4
Au3 Au1 Au6 109.12(4) . 5
Sn6 Au1 Au6 57.42(3) 6_655 5
Au6 Au1 Au6 57.42(3) 6_655 5
Sn7 Au1 Au6 120.33(5) 2_665 5
Au7 Au1 Au6 120.33(5) 2_665 5
Au2 Au1 Au6 54.87(3) 5 5
Au2 Au1 Au6 106.47(3) 4 5
Au3 Au1 Sn6 109.12(4) . 5
Sn6 Au1 Sn6 57.42(3) 6_655 5
Au6 Au1 Sn6 57.42(3) 6_655 5
Sn7 Au1 Sn6 120.33(5) 2_665 5
Au7 Au1 Sn6 120.33(5) 2_665 5
Au2 Au1 Sn6 54.87(3) 5 5
Au2 Au1 Sn6 106.47(3) 4 5
Au6 Au1 Sn6 0.00(4) 5 5
Au3 Au1 Ca1 65.14(10) . 9_556
Sn6 Au1 Ca1 128.50(10) 6_655 9_556
Au6 Au1 Ca1 128.50(10) 6_655 9_556
Sn7 Au1 Ca1 65.31(10) 2_665 9_556
Au7 Au1 Ca1 65.31(10) 2_665 9_556
Au2 Au1 Ca1 116.94(10) 5 9_556
Au2 Au1 Ca1 65.27(8) 4 9_556
Au6 Au1 Ca1 171.40(10) 5 9_556
Sn6 Au1 Ca1 171.40(10) 5 9_556
Au3 Au1 Au1 56.41(2) . 8_556
Sn6 Au1 Au1 126.98(3) 6_655 8_556
Au6 Au1 Au1 126.98(3) 6_655 8_556
Sn7 Au1 Au1 96.13(5) 2_665 8_556
Au7 Au1 Au1 96.13(5) 2_665 8_556
Au2 Au1 Au1 108.34(2) 5 8_556
Au2 Au1 Au1 107.41(2) 4 8_556
Au6 Au1 Au1 123.23(2) 5 8_556
Sn6 Au1 Au1 123.23(2) 5 8_556
Ca1 Au1 Au1 59.88(5) 9_556 8_556
Au3 Au1 Ca1 66.68(9) . 5
Sn6 Au1 Ca1 102.69(9) 6_655 5
Au6 Au1 Ca1 102.69(9) 6_655 5
Sn7 Au1 Ca1 138.88(10) 2_665 5
Au7 Au1 Ca1 138.88(10) 2_665 5
Au2 Au1 Ca1 66.69(8) 5 5
Au2 Au1 Ca1 117.74(10) 4 5
Au6 Au1 Ca1 64.01(6) 5 5
Sn6 Au1 Ca1 64.01(6) 5 5
Ca1 Au1 Ca1 116.79(10) 9_556 5
Au1 Au1 Ca1 60.17(5) 8_556 5
Au6 Au2 Au4 109.13(5) . 3
Au6 Au2 Au4 111.60(5) . 11
Au4 Au2 Au4 32.69(6) 3 11
Au6 Au2 Au3 115.78(4) . 3
Au4 Au2 Au3 113.42(5) 3 3
Au4 Au2 Au3 130.22(5) 11 3
Au6 Au2 Au3 119.59(4) . 11_556
Au4 Au2 Au3 129.60(5) 3 11_556
Au4 Au2 Au3 110.92(5) 11 11_556
Au3 Au2 Au3 56.05(3) 3 11_556
Au6 Au2 Au1 65.35(3) . 3
Au4 Au2 Au1 107.23(5) 3 3
Au4 Au2 Au1 139.19(5) 11 3
Au3 Au2 Au1 57.55(3) 3 3
Au3 Au2 Au1 104.04(3) 11_556 3
Au6 Au2 Au2 115.53(3) . 6
Au4 Au2 Au2 58.39(4) 3 6
Au4 Au2 Au2 87.73(5) 11 6
Au3 Au2 Au2 58.89(2) 3 6
Au3 Au2 Au2 106.99(2) 11_556 6
Au1 Au2 Au2 61.85(3) 3 6
Au6 Au2 Au2 121.89(3) . 4
Au4 Au2 Au2 86.84(5) 3 4
Au4 Au2 Au2 56.95(4) 11 4
Au3 Au2 Au2 106.45(2) 3 4
Au3 Au2 Au2 57.63(2) 11_556 4
Au1 Au2 Au2 161.66(2) 3 4
Au2 Au2 Au2 120.0 6 4
Au6 Au2 Au1 75.02(3) . 6
Au4 Au2 Au1 134.36(5) 3 6
Au4 Au2 Au1 102.24(5) 11 6
Au3 Au2 Au1 103.74(3) 3 6
Au3 Au2 Au1 55.51(3) 11_556 6
Au1 Au2 Au1 114.85(3) 3 6
Au2 Au2 Au1 161.96(2) 6 6
Au2 Au2 Au1 57.01(3) 4 6
Au6 Au2 Ca3 174.50(15) . .
Au4 Au2 Ca3 65.65(17) 3 .
Au4 Au2 Ca3 65.15(17) 11 .
Au3 Au2 Ca3 66.34(15) 3 .
Au3 Au2 Ca3 65.89(15) 11_556 .
Au1 Au2 Ca3 113.84(8) 3 .
Au2 Au2 Ca3 60.68(2) 6 .
Au2 Au2 Ca3 60.68(2) 4 .
Au1 Au2 Ca3 109.73(7) 6 .
Au6 Au2 Ca2 66.93(15) . 11
Au4 Au2 Ca2 77.88(14) 3 11
Au4 Au2 Ca2 54.60(16) 11 11
Au3 Au2 Ca2 164.75(10) 3 11
Au3 Au2 Ca2 109.04(9) 11_556 11
Au1 Au2 Ca2 130.83(14) 3 11
Au2 Au2 Ca2 134.99(11) 6 11
Au2 Au2 Ca2 62.62(12) 4 11
Au1 Au2 Ca2 61.74(11) 6 11
Ca3 Au2 Ca2 112.48(19) . 11
Au3 Au3 Au3 120.0 9_556 11_556
Au3 Au3 Au1 113.09(4) 9_556 8_556
Au3 Au3 Au1 116.13(4) 11_556 8_556
Au3 Au3 Au1 113.09(4) 9_556 .
Au3 Au3 Au1 116.13(4) 11_556 .
Au1 Au3 Au1 67.18(4) 8_556 .
Au3 Au3 Au2 62.71(3) 9_556 5
Au3 Au3 Au2 115.92(2) 11_556 5
Au1 Au3 Au2 118.48(4) 8_556 5
Au1 Au3 Au2 61.98(3) . 5
Au3 Au3 Au2 62.71(3) 9_556 12_556
Au3 Au3 Au2 115.92(2) 11_556 12_556
Au1 Au3 Au2 61.98(3) 8_556 12_556
Au1 Au3 Au2 118.48(4) . 12_556
Au2 Au3 Au2 117.67(5) 5 12_556
Au3 Au3 Au2 116.46(2) 9_556 9_556
Au3 Au3 Au2 61.24(3) 11_556 9_556
Au1 Au3 Au2 65.01(3) 8_556 9_556
Au1 Au3 Au2 120.76(4) . 9_556
Au2 Au3 Au2 176.51(5) 5 9_556
Au2 Au3 Au2 63.48(2) 12_556 9_556
Au3 Au3 Au2 116.46(2) 9_556 4
Au3 Au3 Au2 61.24(3) 11_556 4
Au1 Au3 Au2 120.76(4) 8_556 4
Au1 Au3 Au2 65.01(3) . 4
Au2 Au3 Au2 63.48(2) 5 4
Au2 Au3 Au2 176.51(5) 12_556 4
Au2 Au3 Au2 115.16(5) 9_556 4
Au3 Au3 Ca1 173.52(11) 9_556 9_556
Au3 Au3 Ca1 66.48(11) 11_556 9_556
Au1 Au3 Ca1 61.79(8) 8_556 9_556
Au1 Au3 Ca1 61.79(8) . 9_556
Au2 Au3 Ca1 115.37(4) 5 9_556
Au2 Au3 Ca1 115.37(4) 12_556 9_556
Au2 Au3 Ca1 65.86(5) 9_556 9_556
Au2 Au3 Ca1 65.86(5) 4 9_556
Au3 Au3 Ca1 63.33(10) 9_556 5
Au3 Au3 Ca1 176.67(10) 11_556 5
Au1 Au3 Ca1 61.27(8) 8_556 5
Au1 Au3 Ca1 61.27(8) . 5
Au2 Au3 Ca1 65.15(4) 5 5
Au2 Au3 Ca1 65.15(4) 12_556 5
Au2 Au3 Ca1 117.81(4) 9_556 5
Au2 Au3 Ca1 117.81(4) 4 5
Ca1 Au3 Ca1 110.19(9) 9_556 5
Au3 Au3 Ca3 65.50(4) 9_556 .
Au3 Au3 Ca3 65.50(4) 11_556 .
Au1 Au3 Ca3 178.36(5) 8_556 .
Au1 Au3 Ca3 112.41(14) . .
Au2 Au3 Ca3 60.26(11) 5 .
Au2 Au3 Ca3 117.41(12) 12_556 .
Au2 Au3 Ca3 116.25(12) 9_556 .
Au2 Au3 Ca3 59.92(11) 4 .
Ca1 Au3 Ca3 119.54(10) 9_556 .
Ca1 Au3 Ca3 117.11(9) 5 .
Au3 Au3 Ca3 65.50(4) 9_556 7_556
Au3 Au3 Ca3 65.50(4) 11_556 7_556
Au1 Au3 Ca3 112.41(14) 8_556 7_556
Au1 Au3 Ca3 178.36(5) . 7_556
Au2 Au3 Ca3 117.41(12) 5 7_556
Au2 Au3 Ca3 60.26(11) 12_556 7_556
Au2 Au3 Ca3 59.92(11) 9_556 7_556
Au2 Au3 Ca3 116.25(12) 4 7_556
Ca1 Au3 Ca3 119.54(10) 9_556 7_556
Ca1 Au3 Ca3 117.11(9) 5 7_556
Ca3 Au3 Ca3 67.9(3) . 7_556
Au4 Au4 Au4 120.0 9 11
Au4 Au4 Ca2 124.24(19) 9 .
Au4 Au4 Ca2 115.76(19) 11 .
Au4 Au4 Au4 30.0 9 5
Au4 Au4 Au4 90.0 11 5
Ca2 Au4 Au4 154.24(19) . 5
Au4 Au4 Au4 90.0 9 3
Au4 Au4 Au4 30.0 11 3
Ca2 Au4 Au4 145.76(19) . 3
Au4 Au4 Au4 60.0 5 3
Au4 Au4 Au2 75.20(9) 9 12
Au4 Au4 Au2 129.45(5) 11 12
Ca2 Au4 Au2 70.07(9) . 12
Au4 Au4 Au2 94.12(9) 5 12
Au4 Au4 Au2 125.89(4) 3 12
Au4 Au4 Au2 75.20(9) 9 5
Au4 Au4 Au2 129.45(5) 11 5
Ca2 Au4 Au2 70.07(9) . 5
Au4 Au4 Au2 94.12(9) 5 5
Au4 Au4 Au2 125.89(4) 3 5
Au2 Au4 Au2 100.50(8) 12 5
Au4 Au4 Au2 130.79(4) 9 4
Au4 Au4 Au2 72.10(9) 11 4
Ca2 Au4 Au2 67.29(9) . 4
Au4 Au4 Au2 125.24(5) 5 4
Au4 Au4 Au2 91.28(9) 3 4
Au2 Au4 Au2 137.36(9) 12 4
Au2 Au4 Au2 64.65(3) 5 4
Au4 Au4 Au2 130.79(4) 9 9
Au4 Au4 Au2 72.10(9) 11 9
Ca2 Au4 Au2 67.29(9) . 9
Au4 Au4 Au2 125.24(5) 5 9
Au4 Au4 Au2 91.28(9) 3 9
Au2 Au4 Au2 64.65(3) 12 9
Au2 Au4 Au2 137.36(9) 5 9
Au2 Au4 Au2 98.36(8) 4 9
Au4 Au4 Au4 60.0 9 7
Au4 Au4 Au4 60.0 11 7
Ca2 Au4 Au4 175.76(19) . 7
Au4 Au4 Au4 30.0 5 7
Au4 Au4 Au4 30.0 3 7
Au2 Au4 Au4 112.33(7) 12 7
Au2 Au4 Au4 112.33(7) 5 7
Au2 Au4 Au4 110.24(8) 4 7
Au2 Au4 Au4 110.24(8) 9 7
Au4 Au4 Ca3 75.61(4) 9 7
Au4 Au4 Ca3 75.61(4) 11 7
Ca2 Au4 Ca3 119.72(9) . 7
Au4 Au4 Ca3 64.50(8) 5 7
Au4 Au4 Ca3 64.50(8) 3 7
Au2 Au4 Ca3 61.43(7) 12 7
Au2 Au4 Ca3 148.87(9) 5 7
Au2 Au4 Ca3 145.96(9) 4 7
Au2 Au4 Ca3 61.01(7) 9 7
Au4 Au4 Ca3 60.19(9) 7 7
Au4 Au4 Ca3 75.61(4) 9 .
Au4 Au4 Ca3 75.61(4) 11 .
Ca2 Au4 Ca3 119.72(9) . .
Au4 Au4 Ca3 64.50(8) 5 .
Au4 Au4 Ca3 64.50(8) 3 .
Au2 Au4 Ca3 148.87(9) 12 .
Au2 Au4 Ca3 61.43(7) 5 .
Au2 Au4 Ca3 61.01(7) 4 .
Au2 Au4 Ca3 145.96(9) 9 .
Au4 Au4 Ca3 60.19(9) 7 .
Ca3 Au4 Ca3 120.38(18) 7 .
Sn7 Au5 Au7 0.0 8 8
Sn7 Au5 Au7 180.0 8 .
Au7 Au5 Au7 180.0 8 .
Sn7 Au5 Sn6 118.540(17) 8 5_565
Au7 Au5 Sn6 118.540(17) 8 5_565
Au7 Au5 Sn6 61.460(17) . 5_565
Sn7 Au5 Au6 118.540(17) 8 5_565
Au7 Au5 Au6 118.540(17) 8 5_565
Au7 Au5 Au6 61.460(17) . 5_565
Sn6 Au5 Au6 0.00(4) 5_565 5_565
Sn7 Au5 Au6 61.460(17) 8 8
Au7 Au5 Au6 61.460(17) 8 8
Au7 Au5 Au6 118.540(18) . 8
Sn6 Au5 Au6 127.889(9) 5_565 8
Au6 Au5 Au6 127.889(9) 5_565 8
Sn7 Au5 Sn6 61.460(17) 8 8
Au7 Au5 Sn6 61.460(17) 8 8
Au7 Au5 Sn6 118.540(18) . 8
Sn6 Au5 Sn6 127.889(9) 5_565 8
Au6 Au5 Sn6 127.889(9) 5_565 8
Au6 Au5 Sn6 0.00(3) 8 8
Sn7 Au5 Sn6 61.460(17) 8 12_565
Au7 Au5 Sn6 61.460(17) 8 12_565
Au7 Au5 Sn6 118.540(17) . 12_565
Sn6 Au5 Sn6 57.08(3) 5_565 12_565
Au6 Au5 Sn6 57.08(3) 5_565 12_565
Au6 Au5 Sn6 99.07(2) 8 12_565
Sn6 Au5 Sn6 99.07(2) 8 12_565
Sn7 Au5 Au6 61.460(17) 8 12_565
Au7 Au5 Au6 61.460(17) 8 12_565
Au7 Au5 Au6 118.540(17) . 12_565
Sn6 Au5 Au6 57.08(3) 5_565 12_565
Au6 Au5 Au6 57.08(3) 5_565 12_565
Au6 Au5 Au6 99.07(2) 8 12_565
Sn6 Au5 Au6 99.07(2) 8 12_565
Sn6 Au5 Au6 0.00(4) 12_565 12_565
Sn7 Au5 Au6 118.540(18) 8 .
Au7 Au5 Au6 118.540(18) 8 .
Au7 Au5 Au6 61.460(17) . .
Sn6 Au5 Au6 99.07(2) 5_565 .
Au6 Au5 Au6 99.07(2) 5_565 .
Au6 Au5 Au6 57.08(3) 8 .
Sn6 Au5 Au6 57.08(3) 8 .
Sn6 Au5 Au6 127.889(9) 12_565 .
Au6 Au5 Au6 127.889(9) 12_565 .
Au2 Au6 Au1 126.46(4) . 4_565
Au2 Au6 Sn6 106.06(3) . 8
Au1 Au6 Sn6 126.98(3) 4_565 8
Au2 Au6 Au6 106.06(3) . 8
Au1 Au6 Au6 126.98(3) 4_565 8
Sn6 Au6 Au6 0.00(4) 8 8
Au2 Au6 Sn6 111.73(4) . 2_565
Au1 Au6 Sn6 66.16(3) 4_565 2_565
Sn6 Au6 Sn6 90.0 8 2_565
Au6 Au6 Sn6 90.0 8 2_565
Au2 Au6 Au6 111.73(4) . 2_565
Au1 Au6 Au6 66.16(3) 4_565 2_565
Sn6 Au6 Au6 90.0 8 2_565
Au6 Au6 Au6 90.0 8 2_565
Sn6 Au6 Au6 0.00(4) 2_565 2_565
Au2 Au6 Au7 105.13(4) . .
Au1 Au6 Au7 58.59(3) 4_565 .
Sn6 Au6 Au7 118.08(4) 8 .
Au6 Au6 Au7 118.08(4) 8 .
Sn6 Au6 Au7 124.44(4) 2_565 .
Au6 Au6 Au7 124.44(4) 2_565 .
Au2 Au6 Au5 121.44(3) . .
Au1 Au6 Au5 92.89(3) 4_565 .
Sn6 Au6 Au5 61.460(17) 8 .
Au6 Au6 Au5 61.460(17) 8 .
Sn6 Au6 Au5 124.27(4) 2_565 .
Au6 Au6 Au5 124.27(4) 2_565 .
Au7 Au6 Au5 56.62(4) . .
Au2 Au6 Au1 59.78(3) . 3
Au1 Au6 Au1 83.06(4) 4_565 3
Sn6 Au6 Au1 123.23(2) 8 3
Au6 Au6 Au1 123.23(2) 8 3
Sn6 Au6 Au1 56.43(3) 2_565 3
Au6 Au6 Au1 56.43(3) 2_565 3
Au7 Au6 Au1 118.67(5) . 3
Au5 Au6 Au1 175.13(4) . 3
Au2 Au6 Ca2 64.49(14) . 3
Au1 Au6 Ca2 130.17(15) 4_565 3
Sn6 Au6 Ca2 63.92(5) 8 3
Au6 Au6 Ca2 63.92(5) 8 3
Sn6 Au6 Ca2 65.45(16) 2_565 3
Au6 Au6 Ca2 65.45(16) 2_565 3
Au7 Au6 Ca2 168.87(16) . 3
Au5 Au6 Ca2 124.11(7) . 3
Au1 Au6 Ca2 60.75(7) 3 3
Au2 Au6 Ca2 61.79(14) . 11
Au1 Au6 Ca2 144.97(14) 4_565 11
Sn6 Au6 Ca2 64.37(5) 8 11
Au6 Au6 Ca2 64.37(5) 8 11
Sn6 Au6 Ca2 147.64(11) 2_565 11
Au6 Au6 Ca2 147.64(11) 2_565 11
Au7 Au6 Ca2 86.53(13) . 11
Au5 Au6 Ca2 61.98(15) . 11
Au1 Au6 Ca2 120.42(15) 3 11
Ca2 Au6 Ca2 84.8(3) 3 11
Au5 Au7 Au1 96.13(5) . 4_565
Au5 Au7 Au1 96.13(5) . 2_665
Au1 Au7 Au1 118.873(19) 4_565 2_665
Au5 Au7 Au1 96.13(5) . 6
Au1 Au7 Au1 118.873(19) 4_565 6
Au1 Au7 Au1 118.873(19) 2_665 6
Au5 Au7 Au6 61.92(4) . .
Au1 Au7 Au6 58.21(3) 4_565 .
Au1 Au7 Au6 155.65(8) 2_665 .
Au1 Au7 Au6 76.51(3) 6 .
Au5 Au7 Sn6 61.92(4) . 5_565
Au1 Au7 Sn6 76.51(3) 4_565 5_565
Au1 Au7 Sn6 58.21(3) 2_665 5_565
Au1 Au7 Sn6 155.65(8) 6 5_565
Au6 Au7 Sn6 99.65(6) . 5_565
Au5 Au7 Au6 61.92(4) . 5_565
Au1 Au7 Au6 76.51(3) 4_565 5_565
Au1 Au7 Au6 58.21(3) 2_665 5_565
Au1 Au7 Au6 155.65(8) 6 5_565
Au6 Au7 Au6 99.65(6) . 5_565
Sn6 Au7 Au6 0.00(4) 5_565 5_565
Au5 Au7 Sn6 61.92(4) . 3_665
Au1 Au7 Sn6 155.65(8) 4_565 3_665
Au1 Au7 Sn6 76.51(3) 2_665 3_665
Au1 Au7 Sn6 58.21(3) 6 3_665
Au6 Au7 Sn6 99.65(6) . 3_665
Sn6 Au7 Sn6 99.65(6) 5_565 3_665
Au6 Au7 Sn6 99.65(6) 5_565 3_665
Au5 Au7 Au6 61.92(4) . 3_665
Au1 Au7 Au6 155.65(8) 4_565 3_665
Au1 Au7 Au6 76.51(3) 2_665 3_665
Au1 Au7 Au6 58.21(3) 6 3_665
Au6 Au7 Au6 99.65(6) . 3_665
Sn6 Au7 Au6 99.65(6) 5_565 3_665
Au6 Au7 Au6 99.65(6) 5_565 3_665
Sn6 Au7 Au6 0.00(4) 3_665 3_665
Au5 Au7 Ca1 125.40(7) . 5_565
Au1 Au7 Ca1 61.40(10) 4_565 5_565
Au1 Au7 Ca1 62.90(10) 2_665 5_565
Au1 Au7 Ca1 138.46(10) 6 5_565
Au6 Au7 Ca1 119.59(10) . 5_565
Sn6 Au7 Ca1 64.49(6) 5_565 5_565
Au6 Au7 Ca1 64.49(6) 5_565 5_565
Sn6 Au7 Ca1 139.00(10) 3_665 5_565
Au6 Au7 Ca1 139.00(10) 3_665 5_565
Au5 Au7 Ca1 125.40(7) . .
Au1 Au7 Ca1 62.90(10) 4_565 .
Au1 Au7 Ca1 138.46(10) 2_665 .
Au1 Au7 Ca1 61.40(10) 6 .
Au6 Au7 Ca1 64.49(6) . .
Sn6 Au7 Ca1 139.00(10) 5_565 .
Au6 Au7 Ca1 139.00(10) 5_565 .
Sn6 Au7 Ca1 119.59(10) 3_665 .
Au6 Au7 Ca1 119.59(10) 3_665 .
Ca1 Au7 Ca1 89.81(9) 5_565 .
Au1 Ca1 Au1 60.25(10) 11_556 6
Au1 Ca1 Au1 146.42(19) 11_556 3
Au1 Ca1 Au1 109.50(9) 6 3
Au1 Ca1 Au1 109.50(9) 11_556 10_556
Au1 Ca1 Au1 146.42(19) 6 10_556
Au1 Ca1 Au1 59.66(10) 3 10_556
Au1 Ca1 Au1 102.11(10) 11_556 9_566
Au1 Ca1 Au1 134.65(18) 6 9_566
Au1 Ca1 Au1 105.46(16) 3 9_566
Au1 Ca1 Au1 77.17(10) 10_556 9_566
Au1 Ca1 Au1 134.65(18) 11_556 4_565
Au1 Ca1 Au1 102.11(10) 6 4_565
Au1 Ca1 Au1 77.17(10) 3 4_565
Au1 Ca1 Au1 105.46(16) 10_556 4_565
Au1 Ca1 Au1 58.84(10) 9_566 4_565
Au1 Ca1 Au3 53.07(9) 11_556 11_556
Au1 Ca1 Au3 53.07(9) 6 11_556
Au1 Ca1 Au3 94.37(13) 3 11_556
Au1 Ca1 Au3 94.37(13) 10_556 11_556
Au1 Ca1 Au3 149.89(6) 9_566 11_556
Au1 Ca1 Au3 149.89(6) 4_565 11_556
Au1 Ca1 Sn7 53.29(7) 11_556 8_556
Au1 Ca1 Sn7 89.06(14) 6 8_556
Au1 Ca1 Sn7 158.11(19) 3 8_556
Au1 Ca1 Sn7 110.59(6) 10_556 8_556
Au1 Ca1 Sn7 52.71(7) 9_566 8_556
Au1 Ca1 Sn7 87.89(14) 4_565 8_556
Au3 Ca1 Sn7 106.34(14) 11_556 8_556
Au1 Ca1 Au7 53.29(7) 11_556 8_556
Au1 Ca1 Au7 89.06(14) 6 8_556
Au1 Ca1 Au7 158.11(19) 3 8_556
Au1 Ca1 Au7 110.59(6) 10_556 8_556
Au1 Ca1 Au7 52.71(7) 9_566 8_556
Au1 Ca1 Au7 87.89(14) 4_565 8_556
Au3 Ca1 Au7 106.34(14) 11_556 8_556
Sn7 Ca1 Au7 0.00(7) 8_556 8_556
Au1 Ca1 Au7 89.06(14) 11_556 .
Au1 Ca1 Au7 53.29(7) 6 .
Au1 Ca1 Au7 110.59(6) 3 .
Au1 Ca1 Au7 158.11(19) 10_556 .
Au1 Ca1 Au7 87.89(14) 9_566 .
Au1 Ca1 Au7 52.71(7) 4_565 .
Au3 Ca1 Au7 106.34(14) 11_556 .
Sn7 Ca1 Au7 70.79(13) 8_556 .
Au7 Ca1 Au7 70.79(13) 8_556 .
Au1 Ca1 Au3 95.35(13) 11_556 3
Au1 Ca1 Au3 95.35(13) 6 3
Au1 Ca1 Au3 52.05(8) 3 3
Au1 Ca1 Au3 52.05(8) 10_556 3
Au1 Ca1 Au3 129.21(15) 9_566 3
Au1 Ca1 Au3 129.21(15) 4_565 3
Au3 Ca1 Au3 50.19(9) 11_556 3
Sn7 Ca1 Au3 140.16(10) 8_556 3
Au7 Ca1 Au3 140.16(10) 8_556 3
Au7 Ca1 Au3 140.16(10) . 3
Au4 Ca2 Au2 58.11(15) . 9
Au4 Ca2 Au2 58.11(15) . 4
Au2 Ca2 Au2 88.3(2) 9 4
Au4 Ca2 Au1 102.24(16) . .
Au2 Ca2 Au1 146.2(2) 9 .
Au2 Ca2 Au1 58.32(4) 4 .
Au4 Ca2 Au1 102.24(16) . 8
Au2 Ca2 Au1 58.32(4) 9 8
Au2 Ca2 Au1 146.2(2) 4 8
Au1 Ca2 Au1 153.6(3) . 8
Au4 Ca2 Sn6 99.3(2) . 12
Au2 Ca2 Sn6 102.03(10) 9 12
Au2 Ca2 Sn6 145.2(3) 4 12
Au1 Ca2 Sn6 108.61(17) . 12
Au1 Ca2 Sn6 57.52(7) 8 12
Au4 Ca2 Au6 99.3(2) . 12
Au2 Ca2 Au6 102.03(10) 9 12
Au2 Ca2 Au6 145.2(3) 4 12
Au1 Ca2 Au6 108.61(17) . 12
Au1 Ca2 Au6 57.52(7) 8 12
Sn6 Ca2 Au6 0.00(4) 12 12
Au4 Ca2 Sn6 99.3(2) . 5
Au2 Ca2 Sn6 145.2(3) 9 5
Au2 Ca2 Sn6 102.03(10) 4 5
Au1 Ca2 Sn6 57.52(7) . 5
Au1 Ca2 Sn6 108.61(17) 8 5
Sn6 Ca2 Sn6 52.17(11) 12 5
Au6 Ca2 Sn6 52.17(11) 12 5
Au4 Ca2 Au6 99.3(2) . 5
Au2 Ca2 Au6 145.2(3) 9 5
Au2 Ca2 Au6 102.03(10) 4 5
Au1 Ca2 Au6 57.52(7) . 5
Au1 Ca2 Au6 108.61(17) 8 5
Sn6 Ca2 Au6 52.17(11) 12 5
Au6 Ca2 Au6 52.17(11) 12 5
Sn6 Ca2 Au6 0.00(4) 5 5
Au4 Ca2 Au2 55.99(15) . 12
Au2 Ca2 Au2 57.58(10) 9 12
Au2 Ca2 Au2 114.1(3) 4 12
Au1 Ca2 Au2 137.6(2) . 12
Au1 Ca2 Au2 54.43(5) 8 12
Sn6 Ca2 Au2 51.05(9) 12 12
Au6 Ca2 Au2 51.05(9) 12 12
Sn6 Ca2 Au2 88.13(17) 5 12
Au6 Ca2 Au2 88.13(17) 5 12
Au4 Ca2 Au2 55.99(15) . 5
Au2 Ca2 Au2 114.1(3) 9 5
Au2 Ca2 Au2 57.58(10) 4 5
Au1 Ca2 Au2 54.43(5) . 5
Au1 Ca2 Au2 137.6(2) 8 5
Sn6 Ca2 Au2 88.13(17) 12 5
Au6 Ca2 Au2 88.13(17) 12 5
Sn6 Ca2 Au2 51.05(9) 5 5
Au6 Ca2 Au2 51.05(9) 5 5
Au2 Ca2 Au2 85.4(2) 12 5
Au4 Ca2 Au5 152.2(2) . 7_665
Au2 Ca2 Au5 103.90(17) 9 7_665
Au2 Ca2 Au5 103.90(17) 4 7_665
Au1 Ca2 Au5 81.49(16) . 7_665
Au1 Ca2 Au5 81.49(16) 8 7_665
Sn6 Ca2 Au5 105.6(2) 12 7_665
Au6 Ca2 Au5 105.6(2) 12 7_665
Sn6 Ca2 Au5 105.6(2) 5 7_665
Au6 Ca2 Au5 105.6(2) 5 7_665
Au2 Ca2 Au5 135.84(13) 12 7_665
Au2 Ca2 Au5 135.84(13) 5 7_665
Au2 Ca3 Au2 58.65(4) 3 2
Au2 Ca3 Au2 156.7(4) 3 4
Au2 Ca3 Au2 116.04(12) 2 4
Au2 Ca3 Au2 116.04(12) 3 .
Au2 Ca3 Au2 156.7(4) 2 .
Au2 Ca3 Au2 58.65(4) 4 .
Au2 Ca3 Au2 58.65(4) 3 6
Au2 Ca3 Au2 116.04(12) 2 6
Au2 Ca3 Au2 116.04(12) 4 6
Au2 Ca3 Au2 58.65(4) . 6
Au2 Ca3 Au2 116.04(12) 3 5
Au2 Ca3 Au2 58.65(4) 2 5
Au2 Ca3 Au2 58.65(4) 4 5
Au2 Ca3 Au2 116.04(12) . 5
Au2 Ca3 Au2 156.7(4) 6 5
Au2 Ca3 Au4 52.93(11) 3 5
Au2 Ca3 Au4 53.84(11) 2 5
Au2 Ca3 Au4 104.7(2) 4 5
Au2 Ca3 Au4 103.9(2) . 5
Au2 Ca3 Au4 79.18(16) 6 5
Au2 Ca3 Au4 80.67(17) 5 5
Au2 Ca3 Au4 53.84(11) 3 7
Au2 Ca3 Au4 80.67(17) 2 7
Au2 Ca3 Au4 103.9(2) 4 7
Au2 Ca3 Au4 79.18(16) . 7
Au2 Ca3 Au4 52.93(11) 6 7
Au2 Ca3 Au4 104.7(2) 5 7
Au4 Ca3 Au4 28.78(8) 5 7
Au2 Ca3 Au4 79.18(16) 3 9
Au2 Ca3 Au4 52.93(11) 2 9
Au2 Ca3 Au4 80.67(17) 4 9
Au2 Ca3 Au4 104.7(2) . 9
Au2 Ca3 Au4 103.9(2) 6 9
Au2 Ca3 Au4 53.84(11) 5 9
Au4 Ca3 Au4 28.78(8) 5 9
Au4 Ca3 Au4 51.00(15) 7 9
Au2 Ca3 Au4 80.67(17) 3 3
Au2 Ca3 Au4 104.7(2) 2 3
Au2 Ca3 Au4 79.18(16) 4 3
Au2 Ca3 Au4 52.93(11) . 3
Au2 Ca3 Au4 53.84(11) 6 3
Au2 Ca3 Au4 103.9(2) 5 3
Au4 Ca3 Au4 51.00(15) 5 3
Au4 Ca3 Au4 28.78(8) 7 3
Au4 Ca3 Au4 59.62(18) 9 3
Au2 Ca3 Au4 103.9(2) 3 .
Au2 Ca3 Au4 79.18(16) 2 .
Au2 Ca3 Au4 53.84(11) 4 .
Au2 Ca3 Au4 80.67(17) . .
Au2 Ca3 Au4 104.7(2) 6 .
Au2 Ca3 Au4 52.93(11) 5 .
Au4 Ca3 Au4 51.00(15) 5 .
Au4 Ca3 Au4 59.62(18) 7 .
Au4 Ca3 Au4 28.78(8) 9 .
Au4 Ca3 Au4 51.00(15) 3 .
Au2 Ca3 Au4 104.7(2) 3 11
Au2 Ca3 Au4 103.9(2) 2 11
Au2 Ca3 Au4 52.93(11) 4 11
Au2 Ca3 Au4 53.84(11) . 11
Au2 Ca3 Au4 80.67(17) 6 11
Au2 Ca3 Au4 79.18(16) 5 11
Au4 Ca3 Au4 59.62(18) 5 11
Au4 Ca3 Au4 51.00(15) 7 11
Au4 Ca3 Au4 51.00(15) 9 11
Au4 Ca3 Au4 28.78(8) 3 11
Au4 Ca3 Au4 28.78(8) . 11

loop_
_geom_bond_atom_site_label_1
_geom_bond_atom_site_label_2
_geom_bond_distance
_geom_bond_site_symmetry_2
Au1 Au3 2.8068(12) .
Au1 Sn6 2.8134(12) 6_655
Au1 Au6 2.8134(12) 6_655
Au1 Sn7 2.8251(8) 2_665
Au1 Au7 2.8251(8) 2_665
Au1 Au2 2.9362(11) 5
Au1 Au2 3.0866(11) 4
Au1 Au6 3.0885(12) 5
Au1 Sn6 3.0885(12) 5
Au1 Ca1 3.094(5) 9_556
Au1 Au1 3.1056(16) 8_556
Au1 Ca1 3.122(5) 5
Au2 Au6 2.7792(11) .
Au2 Au4 2.8440(17) 3
Au2 Au4 2.8895(18) 11
Au2 Au3 2.8942(10) 3
Au2 Au3 2.9338(10) 11_556
Au2 Au1 2.9362(11) 3
Au2 Au2 3.0663(8) 6
Au2 Au2 3.0663(8) 4
Au2 Au1 3.0866(11) 6
Au2 Ca3 3.131(2) .
Au2 Ca2 3.139(6) 11
Au3 Au3 2.7385(11) 9_556
Au3 Au3 2.7385(11) 11_556
Au3 Au1 2.8068(12) 8_556
Au3 Au2 2.8942(10) 5
Au3 Au2 2.8942(10) 12_556
Au3 Au2 2.9338(10) 9_556
Au3 Au2 2.9338(10) 4
Au3 Ca1 3.186(5) 9_556
Au3 Ca1 3.269(5) 5
Au3 Ca3 3.302(6) .
Au3 Ca3 3.302(6) 7_556
Au4 Au4 1.614(2) 9
Au4 Au4 1.614(2) 11
Au4 Ca2 2.774(9) .
Au4 Au4 2.796(4) 5
Au4 Au4 2.796(4) 3
Au4 Au2 2.8440(17) 12
Au4 Au2 2.8440(17) 5
Au4 Au2 2.8895(18) 4
Au4 Au2 2.8895(18) 9
Au4 Au4 3.229(5) 7
Au4 Ca3 3.247(9) 7
Au4 Ca3 3.247(9) .
Au5 Sn7 2.808(2) 8
Au5 Au7 2.808(2) 8
Au5 Au7 2.808(2) .
Au5 Sn6 2.9675(9) 5_565
Au5 Au6 2.9675(9) 5_565
Au5 Au6 2.9675(9) 8
Au5 Sn6 2.9675(9) 8
Au5 Sn6 2.9675(9) 12_565
Au5 Au6 2.9675(9) 12_565
Au5 Au6 2.9675(9) .
Au6 Au1 2.8134(12) 4_565
Au6 Sn6 2.8356(18) 8
Au6 Au6 2.8356(18) 8
Au6 Sn6 2.8453(17) 2_565
Au6 Au6 2.8453(17) 2_565
Au6 Au7 2.9546(14) .
Au6 Au1 3.0885(12) 3
Au6 Ca2 3.225(6) 3
Au6 Ca2 3.277(6) 11
Au7 Au1 2.8251(8) 4_565
Au7 Au1 2.8251(8) 2_665
Au7 Au1 2.8251(8) 6
Au7 Sn6 2.9546(14) 5_565
Au7 Au6 2.9546(14) 5_565
Au7 Sn6 2.9546(14) 3_665
Au7 Au6 2.9546(14) 3_665
Au7 Ca1 3.202(5) 5_565
Au7 Ca1 3.202(5) .
Ca1 Au1 3.094(5) 11_556
Ca1 Au1 3.094(5) 6
Ca1 Au1 3.122(5) 3
Ca1 Au1 3.122(5) 10_556
Ca1 Au1 3.161(5) 9_566
Ca1 Au1 3.161(5) 4_565
Ca1 Au3 3.186(5) 11_556
Ca1 Sn7 3.202(5) 8_556
Ca1 Au7 3.202(5) 8_556
Ca1 Au3 3.269(5) 3
Ca2 Au2 3.139(6) 9
Ca2 Au2 3.139(6) 4
Ca2 Au1 3.195(2) 8
Ca2 Sn6 3.225(6) 12
Ca2 Au6 3.225(6) 12
Ca2 Sn6 3.225(6) 5
Ca2 Au6 3.225(6) 5
Ca2 Au2 3.225(6) 12
Ca2 Au2 3.225(6) 5
Ca2 Au5 3.226(9) 7_665
Ca3 Au2 3.131(2) 3
Ca3 Au2 3.131(2) 2
Ca3 Au2 3.131(2) 4
Ca3 Au2 3.131(2) 6
Ca3 Au2 3.131(2) 5
Ca3 Au4 3.247(9) 5
Ca3 Au4 3.247(9) 7
Ca3 Au4 3.247(9) 9
Ca3 Au4 3.247(9) 3
Ca3 Au4 3.247(9) 11
